data_2243611
loop_
_publ_author_name
'Simura, Rayko'
'Yamane, Hisanori'

_publ_section_title
;
 \a-SrZn~5~-Type solid solution, BaZn~2.6~Cu~2.4~
;
_journal_coeditor_code VN2152
_journal_issue 10
_journal_name_full 'Acta Crystallographica Section E'
_journal_page_first 1490
_journal_page_last 1493
_journal_paper_doi 10.1107/S2056989019012532
_journal_volume 75
_journal_year 2019
_chemical_formula_sum 'Ba Cu2.6 Zn2.4'
_chemical_formula_weight 459.5
_chemical_name_systematic 'barium zinc copper'
_space_group_crystal_system orthorhombic
_space_group_IT_number 62
_space_group_name_Hall '-P 2ac 2n'
_space_group_name_H-M_alt 'P n m a'
_audit_creation_method SHELXL-2014/7
_cell_angle_alpha 90
_cell_angle_beta 90
_cell_angle_gamma 90
_cell_formula_units_Z 4
_cell_length_a 12.9858(3)
_cell_length_b 5.21620(10)
_cell_length_c 6.6804(2)
_cell_measurement_reflns_used 198
_cell_measurement_temperature 300(2)
_cell_measurement_theta_max 27.3204
_cell_measurement_theta_min 3.3157
_cell_volume 452.507(19)
_computing_cell_refinement
;
APEX3 (Bruker, 2018)
;
_computing_data_collection
;
APEX3 (Bruker, 2018)
;
_computing_data_reduction
;
SAINT (Bruker, 1997)
;
_computing_molecular_graphics
;
<i>Crystal Maker X</i> (CrystalMaker Software, 2003)
;
_computing_publication_material
;
publCIF (Westrip, 2010)
;
_computing_structure_refinement
;
<i>SHELXL2014/7</i> (Sheldrick, 2015b)
;
_computing_structure_solution
;
<i>SHELXT2014/5</i> (Sheldrick, 2015a)
;
_diffrn_ambient_temperature 300(2)
_diffrn_detector_area_resol_mean 7.3910
_diffrn_measured_fraction_theta_full 0.998
_diffrn_measured_fraction_theta_max 0.999
_diffrn_measurement_device_type 'Bruker D8 QUEST'
_diffrn_measurement_method '\w and \scans'
_diffrn_radiation_type MoK\a
_diffrn_radiation_wavelength 0.71073
_diffrn_reflns_av_R_equivalents 0.0287
_diffrn_reflns_av_unetI/netI 0.0167
_diffrn_reflns_limit_h_max 20
_diffrn_reflns_limit_h_min -20
_diffrn_reflns_limit_k_max 7
_diffrn_reflns_limit_k_min -8
_diffrn_reflns_limit_l_max 10
_diffrn_reflns_limit_l_min -10
_diffrn_reflns_number 9003
_diffrn_reflns_theta_full 25.242
_diffrn_reflns_theta_max 34.345
_diffrn_reflns_theta_min 3.137
_exptl_absorpt_coefficient_mu 32.868
_exptl_absorpt_correction_T_max 0.75
_exptl_absorpt_correction_T_min 0.49
_exptl_absorpt_correction_type multi-scan
_exptl_absorpt_process_details
;
(<i>SADABS</i>; Bruker, 1997)
;
_exptl_crystal_colour 'metallic light silver'
_exptl_crystal_density_diffrn 6.744
_exptl_crystal_density_method 'not measured'
_exptl_crystal_description chip
_exptl_crystal_F_000 813.6
_exptl_crystal_size_max 0.095
_exptl_crystal_size_mid 0.074
_exptl_crystal_size_min 0.062
_refine_diff_density_max 0.963
_refine_diff_density_min -0.977
_refine_ls_extinction_coef 0.00318(18)
_refine_ls_extinction_expression Fc^*^=kFc[1+0.001xFc^2^\l^3^/sin(2\q)]^-1/4^
_refine_ls_extinction_method
;
SHELXL-2014/7 (Sheldrick 2015b
;
_refine_ls_goodness_of_fit_ref 1.173
_refine_ls_hydrogen_treatment undef
_refine_ls_matrix_type full
_refine_ls_number_parameters 39
_refine_ls_number_reflns 1038
_refine_ls_number_restraints 1
_refine_ls_restrained_S_all 1.172
_refine_ls_R_factor_all 0.0207
_refine_ls_R_factor_gt 0.0173
_refine_ls_shift/su_max 0.003
_refine_ls_shift/su_mean 0.000
_refine_ls_structure_factor_coef Fsqd
_refine_ls_weighting_details 'w=1/[\s^2^(Fo^2^)+(0.0069P)^2^+0.6738P] where P=(Fo^2^+2Fc^2^)/3'
_refine_ls_weighting_scheme calc
_refine_ls_wR_factor_gt 0.0309
_refine_ls_wR_factor_ref 0.0322
_reflns_number_gt 956
_reflns_number_total 1038
_reflns_threshold_expression 'I > 2\s(I)'
_cod_data_source_file vn2152sup1.cif
_cod_data_source_block I
_cod_original_formula_sum 'Ba Cu2.60 Zn2.40'
_cod_database_code 2243611
_shelx_space_group_comment
;
The symmetry employed for this shelxl refinement is uniquely defined
by the following loop, which should always be used as a source of
symmetry information in preference to the above space-group names.
They are only intended as comments.
;
_shelx_estimated_absorpt_t_min 0.149
_shelx_estimated_absorpt_t_max 0.235

loop_
_space_group_symop_operation_xyz
'x, y, z'
'-x+1/2, -y, z+1/2'
'-x, y+1/2, -z'
'x+1/2, -y+1/2, -z+1/2'
'-x, -y, -z'
'x-1/2, y, -z-1/2'
'x, -y-1/2, z'
'-x-1/2, y-1/2, z-1/2'

loop_
_atom_site_type_symbol
_atom_site_label
_atom_site_fract_x
_atom_site_fract_y
_atom_site_fract_z
_atom_site_U_iso_or_equiv
_atom_site_adp_type
_atom_site_calc_flag
_atom_site_occupancy
_atom_site_disorder_assembly
_atom_site_disorder_group
Ba Ba1 0.41339(2) 0.2500 0.87119(3) 0.01724(6) Uani d 1 . .
Cu Cu1 0.21263(3) 0.2500 0.17198(6) 0.01346(8) Uani d 1 . .
Zn Zn2 0.21485(3) 0.2500 0.56053(6) 0.01585(9) Uani d 0.555(8) . .
Cu Cu2 0.21485(3) 0.2500 0.56053(6) 0.01585(9) Uani d 0.445(8) . .
Zn Zn3 0.35265(2) -0.00006(5) 0.36005(4) 0.01279(7) Uani d 0.555(4) . .
Cu Cu3 0.35265(2) -0.00006(5) 0.36005(4) 0.01279(7) Uani d 0.445(4) . .
Zn Zn4 0.01929(3) 0.2500 0.08049(6) 0.01551(9) Uani d 0.735(8) . .
Cu Cu4 0.01929(3) 0.2500 0.08049(6) 0.01551(9) Uani d 0.265(8) . .

loop_
_atom_site_aniso_label
_atom_site_aniso_U_11
_atom_site_aniso_U_22
_atom_site_aniso_U_33
_atom_site_aniso_U_12
_atom_site_aniso_U_13
_atom_site_aniso_U_23
Ba1 0.01853(10) 0.01541(10) 0.01779(10) 0.000 0.00248(7) 0.000
Cu1 0.01259(17) 0.01619(19) 0.01161(16) 0.000 -0.00309(13) 0.000
Zn2 0.01913(19) 0.01558(19) 0.01283(17) 0.000 0.00354(14) 0.000
Cu2 0.01913(19) 0.01558(19) 0.01283(17) 0.000 0.00354(14) 0.000
Zn3 0.01308(12) 0.01109(13) 0.01420(13) 0.00054(9) -0.00154(9) 0.00036(9)
Cu3 0.01308(12) 0.01109(13) 0.01420(13) 0.00054(9) -0.00154(9) 0.00036(9)
Zn4 0.01137(16) 0.01599(19) 0.01916(19) 0.000 0.00157(13) 0.000
Cu4 0.01137(16) 0.01599(19) 0.01916(19) 0.000 0.00157(13) 0.000

loop_
_atom_type_symbol
_atom_type_description
_atom_type_scat_dispersion_real
_atom_type_scat_dispersion_imag
_atom_type_scat_source
Ba Ba -0.3244 2.2819 'International Tables Vol C Tables 4.2.6.8 and 6.1.1.4'
Cu Cu 0.3201 1.2651 'International Tables Vol C Tables 4.2.6.8 and 6.1.1.4'
Zn Zn 0.2839 1.4301 'International Tables Vol C Tables 4.2.6.8 and 6.1.1.4'

loop_
_geom_angle_atom_site_label_1
_geom_angle_atom_site_label_2
_geom_angle_atom_site_label_3
_geom_angle_site_symmetry_1
_geom_angle_site_symmetry_3
_geom_angle
_geom_angle_publ_flag
Cu1 Ba1 Zn2 1_556 . 76.456(11) ?
Cu1 Ba1 Zn4 1_556 6_656 152.125(12) ?
Zn2 Ba1 Zn4 . 6_656 75.669(11) ?
Cu1 Ba1 Zn2 1_556 2 51.279(6) ?
Zn2 Ba1 Zn2 . 2 81.327(5) ?
Zn4 Ba1 Zn2 6_656 2 123.428(7) ?
Cu1 Ba1 Zn2 1_556 2_565 51.279(6) ?
Zn2 Ba1 Zn2 . 2_565 81.327(5) ?
Zn4 Ba1 Zn2 6_656 2_565 123.428(7) ?
Zn2 Ba1 Zn2 2 2_565 102.555(13) ?
Cu1 Ba1 Cu1 1_556 2 81.710(5) ?
Zn2 Ba1 Cu1 . 2 51.038(6) ?
Zn4 Ba1 Cu1 6_656 2 80.868(9) ?
Zn2 Ba1 Cu1 2 2 45.610(9) ?
Zn2 Ba1 Cu1 2_565 2 120.913(11) ?
Cu1 Ba1 Cu1 1_556 2_565 81.710(5) ?
Zn2 Ba1 Cu1 . 2_565 51.038(6) ?
Zn4 Ba1 Cu1 6_656 2_565 80.868(9) ?
Zn2 Ba1 Cu1 2 2_565 120.913(11) ?
Zn2 Ba1 Cu1 2_565 2_565 45.610(9) ?
Cu1 Ba1 Cu1 2 2_565 102.074(12) ?
Cu1 Ba1 Zn4 1_556 2 123.899(7) ?
Zn2 Ba1 Zn4 . 2 80.829(9) ?
Zn4 Ba1 Zn4 6_656 2 50.766(6) ?
Zn2 Ba1 Zn4 2 2 75.123(8) ?
Zn2 Ba1 Zn4 2_565 2 162.151(12) ?
Cu1 Ba1 Zn4 2 2 45.217(9) ?
Cu1 Ba1 Zn4 2_565 2 120.008(10) ?
Cu1 Ba1 Zn4 1_556 2_565 123.899(7) ?
Zn2 Ba1 Zn4 . 2_565 80.829(9) ?
Zn4 Ba1 Zn4 6_656 2_565 50.766(6) ?
Zn2 Ba1 Zn4 2 2_565 162.151(12) ?
Zn2 Ba1 Zn4 2_565 2_565 75.123(8) ?
Cu1 Ba1 Zn4 2 2_565 120.008(10) ?
Cu1 Ba1 Zn4 2_565 2_565 45.217(9) ?
Zn4 Ba1 Zn4 2 2_565 101.532(12) ?
Cu1 Ba1 Zn3 1_556 7_566 43.406(7) ?
Zn2 Ba1 Zn3 . 7_566 113.437(9) ?
Zn4 Ba1 Zn3 6_656 7_566 156.251(6) ?
Zn2 Ba1 Zn3 2 7_566 80.241(8) ?
Zn2 Ba1 Zn3 2_565 7_566 42.758(8) ?
Cu1 Ba1 Zn3 2 7_566 122.288(9) ?
Cu1 Ba1 Zn3 2_565 7_566 88.359(8) ?
Zn4 Ba1 Zn3 2 7_566 149.290(8) ?
Zn4 Ba1 Zn3 2_565 7_566 107.404(7) ?
Cu1 Ba1 Zn3 1_556 1_556 43.406(7) ?
Zn2 Ba1 Zn3 . 1_556 113.437(10) ?
Zn4 Ba1 Zn3 6_656 1_556 156.251(6) ?
Zn2 Ba1 Zn3 2 1_556 42.758(8) ?
Zn2 Ba1 Zn3 2_565 1_556 80.241(8) ?
Cu1 Ba1 Zn3 2 1_556 88.359(8) ?
Cu1 Ba1 Zn3 2_565 1_556 122.288(9) ?
Zn4 Ba1 Zn3 2 1_556 107.404(7) ?
Zn4 Ba1 Zn3 2_565 1_556 149.290(8) ?
Zn3 Ba1 Zn3 7_566 1_556 42.436(9) ?
Zn3 Cu1 Zn3 7_565 . 61.093(15) ?
Zn3 Cu1 Zn4 7_565 . 143.536(12) ?
Zn3 Cu1 Zn4 . . 143.535(12) ?
Zn3 Cu1 Zn2 7_565 . 60.171(12) ?
Zn3 Cu1 Zn2 . . 60.171(12) ?
Zn4 Cu1 Zn2 . . 104.319(19) ?
Zn3 Cu1 Zn3 7_565 2_554 151.424(19) ?
Zn3 Cu1 Zn3 . 2_554 111.623(8) ?
Zn4 Cu1 Zn3 . 2_554 59.580(12) ?
Zn2 Cu1 Zn3 . 2_554 143.610(13) ?
Zn3 Cu1 Zn3 7_565 8_665 111.623(8) ?
Zn3 Cu1 Zn3 . 8_665 151.425(19) ?
Zn4 Cu1 Zn3 . 8_665 59.580(12) ?
Zn2 Cu1 Zn3 . 8_665 143.610(13) ?
Zn3 Cu1 Zn3 2_554 8_665 60.188(14) ?
Zn3 Cu1 Zn2 7_565 2_564 55.449(11) ?
Zn3 Cu1 Zn2 . 2_564 110.868(16) ?
Zn4 Cu1 Zn2 . 2_564 104.914(12) ?
Zn2 Cu1 Zn2 . 2_564 104.812(11) ?
Zn3 Cu1 Zn2 2_554 2_564 110.769(15) ?
Zn3 Cu1 Zn2 8_665 2_564 56.195(11) ?
Zn3 Cu1 Zn2 7_565 2_554 110.868(16) ?
Zn3 Cu1 Zn2 . 2_554 55.449(11) ?
Zn4 Cu1 Zn2 . 2_554 104.914(12) ?
Zn2 Cu1 Zn2 . 2_554 104.812(11) ?
Zn3 Cu1 Zn2 2_554 2_554 56.195(11) ?
Zn3 Cu1 Zn2 8_665 2_554 110.769(15) ?
Zn2 Cu1 Zn2 2_564 2_554 130.57(2) ?
Zn3 Cu1 Ba1 7_565 1_554 74.792(12) ?
Zn3 Cu1 Ba1 . 1_554 74.792(12) ?
Zn4 Cu1 Ba1 . 1_554 128.695(16) ?
Zn2 Cu1 Ba1 . 1_554 126.987(17) ?
Zn3 Cu1 Ba1 2_554 1_554 76.642(12) ?
Zn3 Cu1 Ba1 8_665 1_554 76.642(12) ?
Zn2 Cu1 Ba1 2_564 1_554 65.285(11) ?
Zn2 Cu1 Ba1 2_554 1_554 65.285(11) ?
Zn3 Zn2 Zn3 8_666 2 61.660(15) ?
Zn3 Zn2 Zn3 8_666 . 154.64(2) ?
Zn3 Zn2 Zn3 2 . 112.768(8) ?
Zn3 Zn2 Zn3 8_666 7_565 112.768(8) ?
Zn3 Zn2 Zn3 2 7_565 154.64(2) ?
Zn3 Zn2 Zn3 . 7_565 60.531(15) ?
Zn3 Zn2 Cu1 8_666 . 141.503(14) ?
Zn3 Zn2 Cu1 2 . 141.503(14) ?
Zn3 Zn2 Cu1 . . 59.350(12) ?
Zn3 Zn2 Cu1 7_565 . 59.350(12) ?
Zn3 Zn2 Cu1 8_666 2_565 56.189(10) ?
Zn3 Zn2 Cu1 2 2_565 112.000(16) ?
Zn3 Zn2 Cu1 . 2_565 111.420(16) ?
Zn3 Zn2 Cu1 7_565 2_565 56.601(10) ?
Cu1 Zn2 Cu1 . 2_565 105.245(11) ?
Zn3 Zn2 Cu1 8_666 2 112.000(16) ?
Zn3 Zn2 Cu1 2 2 56.189(10) ?
Zn3 Zn2 Cu1 . 2 56.601(10) ?
Zn3 Zn2 Cu1 7_565 2 111.420(16) ?
Cu1 Zn2 Cu1 . 2 105.245(11) ?
Cu1 Zn2 Cu1 2_565 2 130.57(2) ?
Zn3 Zn2 Ba1 8_666 . 77.010(12) ?
Zn3 Zn2 Ba1 2 . 77.010(12) ?
Zn3 Zn2 Ba1 . . 77.635(12) ?
Zn3 Zn2 Ba1 7_565 . 77.635(12) ?
Cu1 Zn2 Ba1 . . 129.470(17) ?
Cu1 Zn2 Ba1 2_565 . 65.284(11) ?
Cu1 Zn2 Ba1 2 . 65.284(11) ?
Zn3 Zn2 Ba1 8_666 2_554 121.722(15) ?
Zn3 Zn2 Ba1 2 2_554 74.105(9) ?
Zn3 Zn2 Ba1 . 2_554 75.842(9) ?
Zn3 Zn2 Ba1 7_565 2_554 122.810(14) ?
Cu1 Zn2 Ba1 . 2_554 67.425(9) ?
Cu1 Zn2 Ba1 2_565 2_554 165.984(15) ?
Cu1 Zn2 Ba1 2 2_554 63.436(8) ?
Ba1 Zn2 Ba1 . 2_554 128.704(6) ?
Zn3 Zn2 Ba1 8_666 2_564 74.105(9) ?
Zn3 Zn2 Ba1 2 2_564 121.722(15) ?
Zn3 Zn2 Ba1 . 2_564 122.810(14) ?
Zn3 Zn2 Ba1 7_565 2_564 75.843(9) ?
Cu1 Zn2 Ba1 . 2_564 67.425(9) ?
Cu1 Zn2 Ba1 2_565 2_564 63.436(8) ?
Cu1 Zn2 Ba1 2 2_564 165.984(15) ?
Ba1 Zn2 Ba1 . 2_564 128.704(6) ?
Ba1 Zn2 Ba1 2_554 2_564 102.556(13) ?
Zn3 Zn2 Ba1 8_666 6_557 64.323(11) ?
Zn3 Zn2 Ba1 2 6_557 64.323(11) ?
Zn3 Zn2 Ba1 . 6_557 138.309(12) ?
Zn3 Zn2 Ba1 7_565 6_557 138.309(12) ?
Cu1 Zn2 Ba1 . 6_557 96.009(15) ?
Cu1 Zn2 Ba1 2_565 6_557 107.206(11) ?
Cu1 Zn2 Ba1 2 6_557 107.206(11) ?
Ba1 Zn2 Ba1 . 6_557 134.520(11) ?
Ba1 Zn2 Ba1 2_554 6_557 63.193(8) ?
Ba1 Zn2 Ba1 2_564 6_557 63.193(8) ?
Zn2 Zn3 Zn4 2_554 6_656 132.457(17) ?
Zn2 Zn3 Cu1 2_554 . 68.362(11) ?
Zn4 Zn3 Cu1 6_656 . 114.601(13) ?
Zn2 Zn3 Zn4 2_554 2 114.379(13) ?
Zn4 Zn3 Zn4 6_656 2 67.858(9) ?
Cu1 Zn3 Zn4 . 2 174.066(17) ?
Zn2 Zn3 Zn2 2_554 . 115.282(11) ?
Zn4 Zn3 Zn2 6_656 . 104.336(14) ?
Cu1 Zn3 Zn2 . . 60.479(14) ?
Zn4 Zn3 Zn2 2 . 113.935(15) ?
Zn2 Zn3 Cu1 2_554 2 105.132(14) ?
Zn4 Zn3 Cu1 6_656 2 114.021(16) ?
Cu1 Zn3 Cu1 . 2 114.595(11) ?
Zn4 Zn3 Cu1 2 2 59.898(13) ?
Zn2 Zn3 Cu1 . 2 67.204(10) ?
Zn2 Zn3 Zn3 2_554 7 59.170(7) ?
Zn4 Zn3 Zn3 6_656 7 120.663(8) ?
Cu1 Zn3 Zn3 . 7 120.547(7) ?
Zn4 Zn3 Zn3 2 7 59.590(7) ?
Zn2 Zn3 Zn3 . 7 120.266(7) ?
Cu1 Zn3 Zn3 2 7 59.906(7) ?
Zn2 Zn3 Zn3 2_554 7_565 120.829(7) ?
Zn4 Zn3 Zn3 6_656 7_565 59.337(8) ?
Cu1 Zn3 Zn3 . 7_565 59.453(7) ?
Zn4 Zn3 Zn3 2 7_565 120.410(7) ?
Zn2 Zn3 Zn3 . 7_565 59.734(7) ?
Cu1 Zn3 Zn3 2 7_565 120.095(7) ?
Zn3 Zn3 Zn3 7 7_565 180.0 ?
Zn2 Zn3 Ba1 2_554 1_554 63.138(9) ?
Zn4 Zn3 Ba1 6_656 1_554 76.764(11) ?
Cu1 Zn3 Ba1 . 1_554 61.802(11) ?
Zn4 Zn3 Ba1 2 1_554 124.057(13) ?
Zn2 Zn3 Ba1 . 1_554 115.967(11) ?
Cu1 Zn3 Ba1 2 1_554 168.248(12) ?
Zn3 Zn3 Ba1 7 1_554 111.218(4) ?
Zn3 Zn3 Ba1 7_565 1_554 68.782(4) ?
Zn2 Zn3 Ba1 2_554 5_656 76.752(12) ?
Zn4 Zn3 Ba1 6_656 5_656 62.842(9) ?
Cu1 Zn3 Ba1 . 5_656 124.350(13) ?
Zn4 Zn3 Ba1 2 5_656 61.552(11) ?
Zn2 Zn3 Ba1 . 5_656 167.121(13) ?
Cu1 Zn3 Ba1 2 5_656 115.565(11) ?
Zn3 Zn3 Ba1 7 5_656 69.067(4) ?
Zn3 Zn3 Ba1 7_565 5_656 110.932(4) ?
Ba1 Zn3 Ba1 1_554 5_656 64.121(6) ?
Zn2 Zn3 Ba1 2_554 2_554 60.831(11) ?
Zn4 Zn3 Ba1 6_656 2_554 165.534(13) ?
Cu1 Zn3 Ba1 . 2_554 61.739(9) ?
Zn4 Zn3 Ba1 2 2_554 114.440(11) ?
Zn2 Zn3 Ba1 . 2_554 61.359(9) ?
Cu1 Zn3 Ba1 2 2_554 60.125(11) ?
Zn3 Zn3 Ba1 7 2_554 69.329(4) ?
Zn3 Zn3 Ba1 7_565 2_554 110.672(4) ?
Ba1 Zn3 Ba1 1_554 2_554 110.530(8) ?
Ba1 Zn3 Ba1 5_656 2_554 131.391(8) ?
Zn3 Zn4 Zn3 6_556 4_455 61.325(15) ?
Zn3 Zn4 Zn3 6_556 8_665 153.278(18) ?
Zn3 Zn4 Zn3 4_455 8_665 112.142(9) ?
Zn3 Zn4 Zn3 6_556 2_554 112.142(9) ?
Zn3 Zn4 Zn3 4_455 2_554 153.278(18) ?
Zn3 Zn4 Zn3 8_665 2_554 60.821(15) ?
Zn3 Zn4 Cu1 6_556 . 141.749(13) ?
Zn3 Zn4 Cu1 4_455 . 141.749(13) ?
Zn3 Zn4 Cu1 8_665 . 60.522(12) ?
Zn3 Zn4 Cu1 2_554 . 60.522(12) ?
Zn3 Zn4 Zn4 6_556 5 56.370(13) ?
Zn3 Zn4 Zn4 4_455 5 112.00(2) ?
Zn3 Zn4 Zn4 8_665 5 111.04(2) ?
Zn3 Zn4 Zn4 2_554 5 55.772(13) ?
Cu1 Zn4 Zn4 . 5 104.989(16) ?
Zn3 Zn4 Zn4 6_556 5_565 112.00(2) ?
Zn3 Zn4 Zn4 4_455 5_565 56.370(13) ?
Zn3 Zn4 Zn4 8_665 5_565 55.772(13) ?
Zn3 Zn4 Zn4 2_554 5_565 111.04(2) ?
Cu1 Zn4 Zn4 . 5_565 104.989(16) ?
Zn4 Zn4 Zn4 5 5_565 131.08(3) ?
Zn3 Zn4 Ba1 6_556 6_556 77.904(12) ?
Zn3 Zn4 Ba1 4_455 6_556 77.904(12) ?
Zn3 Zn4 Ba1 8_665 6_556 75.374(12) ?
Zn3 Zn4 Ba1 2_554 6_556 75.374(12) ?
Cu1 Zn4 Ba1 . 6_556 128.184(17) ?
Zn4 Zn4 Ba1 5 6_556 65.542(15) ?
Zn4 Zn4 Ba1 5_565 6_556 65.542(15) ?
Zn3 Zn4 Ba1 6_556 2_564 121.676(15) ?
Zn3 Zn4 Ba1 4_455 2_564 74.638(9) ?
Zn3 Zn4 Ba1 8_665 2_564 76.705(9) ?
Zn3 Zn4 Ba1 2_554 2_564 123.655(15) ?
Cu1 Zn4 Ba1 . 2_564 67.126(9) ?
Zn4 Zn4 Ba1 5 2_564 165.22(2) ?
Zn4 Zn4 Ba1 5_565 2_564 63.692(10) ?
Ba1 Zn4 Ba1 6_556 2_564 129.234(6) ?
Zn3 Zn4 Ba1 6_556 2_554 74.638(9) ?
Zn3 Zn4 Ba1 4_455 2_554 121.676(15) ?
Zn3 Zn4 Ba1 8_665 2_554 123.655(15) ?
Zn3 Zn4 Ba1 2_554 2_554 76.705(9) ?
Cu1 Zn4 Ba1 . 2_554 67.126(9) ?
Zn4 Zn4 Ba1 5 2_554 63.692(10) ?
Zn4 Zn4 Ba1 5_565 2_554 165.22(2) ?
Ba1 Zn4 Ba1 6_556 2_554 129.234(6) ?
Ba1 Zn4 Ba1 2_564 2_554 101.532(12) ?
Zn3 Zn4 Ba1 6_556 6_557 63.718(10) ?
Zn3 Zn4 Ba1 4_455 6_557 63.718(11) ?
Zn3 Zn4 Ba1 8_665 6_557 139.660(11) ?
Zn3 Zn4 Ba1 2_554 6_557 139.660(11) ?
Cu1 Zn4 Ba1 . 6_557 96.897(15) ?
Zn4 Zn4 Ba1 5 6_557 106.854(15) ?
Zn4 Zn4 Ba1 5_565 6_557 106.854(15) ?
Ba1 Zn4 Ba1 6_556 6_557 134.919(13) ?
Ba1 Zn4 Ba1 2_564 6_557 63.342(8) ?
Ba1 Zn4 Ba1 2_554 6_557 63.342(8) ?

loop_
_geom_bond_atom_site_label_1
_geom_bond_atom_site_label_2
_geom_bond_site_symmetry_2
_geom_bond_distance
_geom_bond_publ_flag
Ba1 Cu1 1_556 3.2916(5) ?
Ba1 Zn2 . 3.3097(5) ?
Ba1 Zn4 6_656 3.3160(5) ?
Ba1 Zn2 2 3.3429(3) ?
Ba1 Zn2 2_565 3.3429(3) ?
Ba1 Cu1 2 3.3542(3) ?
Ba1 Cu1 2_565 3.3542(3) ?
Ba1 Zn4 2 3.3672(3) ?
Ba1 Zn4 2_565 3.3672(3) ?
Ba1 Zn3 7_566 3.6040(3) ?
Ba1 Zn3 1_556 3.6040(3) ?
Cu1 Zn3 7_565 2.5664(4) ?
Cu1 Zn3 . 2.5664(4) ?
Cu1 Zn4 . 2.5840(6) ?
Cu1 Zn2 . 2.5958(5) ?
Cu1 Zn3 2_554 2.6001(4) ?
Cu1 Zn3 8_665 2.6001(4) ?
Cu1 Zn2 2_564 2.8711(2) ?
Cu1 Zn2 2_554 2.8711(3) ?
Zn2 Zn3 8_666 2.5440(4) ?
Zn2 Zn3 2 2.5440(4) ?
Zn2 Zn3 . 2.5879(4) ?
Zn2 Zn3 7_565 2.5879(4) ?
Zn3 Zn4 6_656 2.5576(4) ?
Zn3 Zn4 2 2.5756(4) ?
Zn3 Zn3 7 2.6075(5) ?
Zn3 Zn3 7_565 2.6087(5) ?
Zn4 Zn4 5 2.8652(3) ?
Zn4 Zn4 5_565 2.8652(3) ?

_cod_database_fobs_code 2243611
